data_2009260
loop_
_publ_author_name
'Shanmuga Sundara Raj, S.'
'Renganayaki, S.'
'Subramanian, E.'
'Fun, Hoong-Kun'

_publ_section_title
;
 <i>N</i>-Benzyl-<i>N</i>-(2-iodo-4-methylphenyl)cinnamamide and
 <i>N</i>-benzyl-<i>N</i>-(<i>p</i>-tolyl)cinnamamide
;
_journal_issue 12
_journal_name_full 'Acta Crystallographica Section C'
_journal_page_first 2182
_journal_page_last 2184
_journal_paper_doi 10.1107/S0108270199011749
_journal_volume 55
_journal_year 1999
_chemical_formula_sum 'C23 H21 N O'
_chemical_formula_weight 327.41
_chemical_name_systematic
;
N-benzyl-N-(p-tolyl)cinnamamide
;
_space_group_IT_number 14
_symmetry_cell_setting monoclinic
_symmetry_space_group_name_Hall '-P 2yn'
_symmetry_space_group_name_H-M 'P 1 21/n 1'
_audit_creation_method SHELXL-97
_cell_angle_alpha 90.00
_cell_angle_beta 99.650(2)
_cell_angle_gamma 90.00
_cell_formula_units_Z 4
_cell_length_a 15.1665(16)
_cell_length_b 6.2451(6)
_cell_length_c 19.946(2)
_cell_measurement_reflns_used 4298
_cell_measurement_temperature 293(2)
_cell_measurement_theta_max 27.5
_cell_measurement_theta_min 1.57
_cell_volume 1862.5(3)
_computing_cell_refinement 'SAINT (Siemens, 1996)'
_computing_data_collection 'SMART (Siemens, 1996)'
_computing_data_reduction SAINT
_computing_molecular_graphics SHELXTL
_computing_publication_material 'SHELXTL and PARST (Nardelli, 1995)'
_computing_structure_refinement SHELXTL
_computing_structure_solution 'SHELXTL (Sheldrick, 1997)'
_diffrn_ambient_temperature 293(2)
_diffrn_detector_area_resol_mean 8.33
_diffrn_measured_fraction_theta_full 0.981
_diffrn_measured_fraction_theta_max 0.981
_diffrn_measurement_device_type 'Siemens SMART CCD area-detector'
_diffrn_measurement_method '\w scans'
_diffrn_radiation_monochromator graphite
_diffrn_radiation_source 'fine-focus sealed tube'
_diffrn_radiation_type MoK\a
_diffrn_radiation_wavelength 0.71073
_diffrn_reflns_av_R_equivalents 0.093
_diffrn_reflns_av_sigmaI/netI 0.094
_diffrn_reflns_limit_h_max 17
_diffrn_reflns_limit_h_min -18
_diffrn_reflns_limit_k_max 7
_diffrn_reflns_limit_k_min -5
_diffrn_reflns_limit_l_max 23
_diffrn_reflns_limit_l_min -23
_diffrn_reflns_number 10485
_diffrn_reflns_theta_full 25.00
_diffrn_reflns_theta_max 25
_diffrn_reflns_theta_min 1.57
_diffrn_standards_decay_% none
_exptl_absorpt_coefficient_mu 0.071
_exptl_absorpt_correction_type none
_exptl_crystal_colour colourless
_exptl_crystal_density_diffrn 1.168
_exptl_crystal_density_method 'not measured'
_exptl_crystal_description block
_exptl_crystal_F_000 696
_exptl_crystal_size_max 0.30
_exptl_crystal_size_mid 0.14
_exptl_crystal_size_min 0.12
_refine_diff_density_max 0.24
_refine_diff_density_min -0.24
_refine_ls_extinction_coef 0.011(2)
_refine_ls_extinction_method 'SHELXTL (Sheldrick, 1997)'
_refine_ls_goodness_of_fit_ref 1.036
_refine_ls_hydrogen_treatment constr
_refine_ls_matrix_type full
_refine_ls_number_parameters 227
_refine_ls_number_reflns 3221
_refine_ls_number_restraints 0
_refine_ls_restrained_S_all 1.036
_refine_ls_R_factor_all 0.146
_refine_ls_R_factor_gt 0.068
_refine_ls_shift/su_max <0.001
_refine_ls_shift/su_mean 0.000
_refine_ls_structure_factor_coef Fsqd
_refine_ls_weighting_details 'calc w = 1/[\s^2^(Fo^2^)+(0.0606P)^2^] where P=(Fo^2^+2Fc^2^)/3'
_refine_ls_weighting_scheme calc
_refine_ls_wR_factor_ref 0.157
_reflns_number_gt 1705
_reflns_number_total 3221
_reflns_threshold_expression I>2\s(I)
_cod_data_source_file fr1216.cif
_cod_data_source_block II
_cod_original_sg_symbol_H-M 'P 21/n'
_cod_database_code 2009260

loop_
_symmetry_equiv_pos_as_xyz
'x, y, z'
'-x+1/2, y+1/2, -z+1/2'
'-x, -y, -z'
'x-1/2, -y-1/2, z-1/2'

loop_
_atom_site_label
_atom_site_fract_x
_atom_site_fract_y
_atom_site_fract_z
_atom_site_U_iso_or_equiv
_atom_site_adp_type
_atom_site_calc_flag
_atom_site_refinement_flags
_atom_site_occupancy
_atom_site_disorder_assembly
_atom_site_disorder_group
_atom_site_type_symbol
C1 -0.19479(17) 0.6858(4) -0.12312(13) 0.0551(7) Uani d . 1 . . C
C2 -0.2347(2) 0.8286(5) -0.17213(16) 0.0832(10) Uani d . 1 . . C
H2A -0.2025 0.9459 -0.1836 0.100 Uiso calc R 1 . . H
C3 -0.3218(3) 0.7983(7) -0.20407(19) 0.1046(12) Uani d . 1 . . C
H3A -0.3477 0.8955 -0.2369 0.126 Uiso calc R 1 . . H
C4 -0.3704(2) 0.6276(7) -0.1881(2) 0.1013(12) Uani d . 1 . . C
H4A -0.4291 0.6083 -0.2097 0.122 Uiso calc R 1 . . H
C5 -0.3318(2) 0.4862(7) -0.1404(2) 0.1037(13) Uani d . 1 . . C
H5A -0.3642 0.3686 -0.1295 0.124 Uiso calc R 1 . . H
C6 -0.2450(2) 0.5153(5) -0.10799(16) 0.0791(10) Uani d . 1 . . C
H6A -0.2199 0.4172 -0.0752 0.095 Uiso calc R 1 . . H
C7 -0.10345(17) 0.7121(4) -0.08675(13) 0.0528(7) Uani d . 1 . . C
H7A -0.0862 0.6187 -0.0506 0.063 Uiso calc R 1 . . H
C8 -0.04214(17) 0.8513(4) -0.09851(13) 0.0534(7) Uani d . 1 . . C
H8A -0.0551 0.9477 -0.1344 0.064 Uiso calc R 1 . . H
C9 0.04643(17) 0.8544(4) -0.05514(14) 0.0511(7) Uani d . 1 . . C
O10 0.06354(12) 0.7430(3) -0.00409(9) 0.0646(6) Uani d . 1 . . O
N11 0.11144(14) 0.9837(3) -0.07396(10) 0.0528(6) Uani d . 1 . . N
C12 0.19758(17) 0.9942(4) -0.02818(13) 0.0598(8) Uani d . 1 . . C
H12A 0.1876 0.9640 0.0177 0.072 Uiso calc R 1 . . H
H12B 0.2200 1.1395 -0.0285 0.072 Uiso calc R 1 . . H
C13 0.26888(17) 0.8439(4) -0.04465(12) 0.0526(7) Uani d . 1 . . C
C14 0.24944(18) 0.6527(5) -0.07857(14) 0.0627(8) Uani d . 1 . . C
H14A 0.1901 0.6153 -0.0936 0.075 Uiso calc R 1 . . H
C15 0.3164(2) 0.5165(5) -0.09061(15) 0.0733(9) Uani d . 1 . . C
H15A 0.3018 0.3880 -0.1134 0.088 Uiso calc R 1 . . H
C16 0.4036(2) 0.5684(7) -0.0695(2) 0.0946(11) Uani d . 1 . . C
H16A 0.4489 0.4775 -0.0782 0.113 Uiso calc R 1 . . H
C17 0.4239(2) 0.7569(7) -0.0351(2) 0.1090(13) Uani d . 1 . . C
H17A 0.4833 0.7934 -0.0201 0.131 Uiso calc R 1 . . H
C18 0.3570(2) 0.8926(5) -0.02254(17) 0.0847(10) Uani d . 1 . . C
H18A 0.3719 1.0191 0.0013 0.102 Uiso calc R 1 . . H
C19 0.09953(16) 1.1223(4) -0.13208(13) 0.0504(7) Uani d . 1 . . C
C20 0.14524(18) 1.0813(5) -0.18531(14) 0.0680(8) Uani d . 1 . . C
H20A 0.1805 0.9592 -0.1846 0.082 Uiso calc R 1 . . H
C21 0.1385(2) 1.2212(6) -0.23924(15) 0.0756(9) Uani d . 1 . . C
H21A 0.1701 1.1924 -0.2744 0.091 Uiso calc R 1 . . H
C22 0.0862(2) 1.4033(5) -0.24262(14) 0.0650(8) Uani d . 1 . . C
C23 0.04070(18) 1.4400(5) -0.18905(14) 0.0619(8) Uani d . 1 . . C
H23A 0.0044 1.5604 -0.1901 0.074 Uiso calc R 1 . . H
C24 0.04767(17) 1.3033(4) -0.13437(13) 0.0578(8) Uani d . 1 . . C
H24A 0.0171 1.3336 -0.0988 0.069 Uiso calc R 1 . . H
C25 0.0785(2) 1.5568(6) -0.30177(15) 0.1004(12) Uani d . 1 . . C
H25A 0.0394 1.6726 -0.2948 0.151 Uiso calc R 1 . . H
H25B 0.0547 1.4829 -0.3430 0.151 Uiso calc R 1 . . H
H25C 0.1366 1.6125 -0.3051 0.151 Uiso calc R 1 . . H

loop_
_atom_site_aniso_label
_atom_site_aniso_U_11
_atom_site_aniso_U_22
_atom_site_aniso_U_33
_atom_site_aniso_U_12
_atom_site_aniso_U_13
_atom_site_aniso_U_23
C1 0.0512(17) 0.0558(19) 0.0587(17) -0.0018(14) 0.0107(14) -0.0022(15)
C2 0.065(2) 0.081(2) 0.099(2) -0.0059(17) 0.0010(19) 0.025(2)
C3 0.079(3) 0.113(3) 0.111(3) -0.004(2) -0.017(2) 0.031(3)
C4 0.063(2) 0.121(3) 0.112(3) -0.012(2) -0.008(2) 0.009(3)
C5 0.077(3) 0.108(3) 0.119(3) -0.028(2) -0.003(2) 0.027(3)
C6 0.060(2) 0.084(2) 0.089(2) -0.0214(17) 0.0003(17) 0.0227(19)
C7 0.0540(18) 0.0489(17) 0.0576(16) 0.0006(13) 0.0150(13) 0.0002(13)
C8 0.0543(17) 0.0496(17) 0.0577(16) 0.0011(14) 0.0131(14) 0.0011(14)
C9 0.0498(17) 0.0509(17) 0.0550(16) 0.0020(13) 0.0155(14) -0.0020(14)
O10 0.0664(13) 0.0638(13) 0.0624(12) -0.0042(10) 0.0076(10) 0.0086(11)
N11 0.0466(14) 0.0559(15) 0.0558(14) -0.0021(11) 0.0084(11) -0.0023(12)
C12 0.0598(19) 0.0607(19) 0.0583(17) -0.0115(14) 0.0079(14) -0.0058(15)
C13 0.0449(17) 0.0562(18) 0.0550(16) -0.0094(13) 0.0035(12) 0.0058(14)
C14 0.0476(17) 0.069(2) 0.0708(19) -0.0059(15) 0.0086(14) -0.0045(17)
C15 0.069(2) 0.068(2) 0.086(2) 0.0071(17) 0.0211(18) 0.0046(17)
C16 0.069(3) 0.089(3) 0.129(3) 0.023(2) 0.027(2) 0.026(3)
C17 0.044(2) 0.102(3) 0.174(4) -0.005(2) -0.004(2) 0.013(3)
C18 0.054(2) 0.076(2) 0.118(3) -0.0087(18) -0.0037(18) 0.007(2)
C19 0.0475(16) 0.0525(18) 0.0523(16) -0.0052(13) 0.0117(12) -0.0020(14)
C20 0.068(2) 0.073(2) 0.0675(19) 0.0098(16) 0.0236(15) -0.0008(17)
C21 0.077(2) 0.095(3) 0.0598(19) 0.003(2) 0.0273(16) 0.0014(19)
C22 0.074(2) 0.063(2) 0.0587(18) -0.0100(16) 0.0132(15) 0.0045(17)
C23 0.074(2) 0.0519(19) 0.0605(18) -0.0016(15) 0.0123(15) -0.0047(16)
C24 0.0617(18) 0.0574(19) 0.0565(17) -0.0032(15) 0.0162(14) -0.0056(16)
C25 0.133(3) 0.097(3) 0.074(2) -0.005(2) 0.026(2) 0.017(2)

loop_
_atom_type_symbol
_atom_type_description
_atom_type_scat_dispersion_real
_atom_type_scat_dispersion_imag
_atom_type_scat_source
C C 0.0033 0.0016 'International Tables Vol C Tables 4.2.6.8 and 6.1.1.4'
H H 0.0000 0.0000 'International Tables Vol C Tables 4.2.6.8 and 6.1.1.4'
N N 0.0061 0.0033 'International Tables Vol C Tables 4.2.6.8 and 6.1.1.4'
O O 0.0106 0.0060 'International Tables Vol C Tables 4.2.6.8 and 6.1.1.4'

loop_
_geom_angle_atom_site_label_1
_geom_angle_atom_site_label_2
_geom_angle_atom_site_label_3
_geom_angle
_geom_angle_publ_flag
C6 C1 C2 117.5(3) ?
C6 C1 C7 119.5(3) ?
C2 C1 C7 122.9(3) ?
C3 C2 C1 120.6(3) ?
C4 C3 C2 120.8(3) ?
C5 C4 C3 119.1(3) ?
C4 C5 C6 120.6(3) ?
C1 C6 C5 121.4(3) ?
C8 C7 C1 128.5(3) y
C7 C8 C9 120.3(3) ?
O10 C9 N11 119.9(2) ?
O10 C9 C8 121.8(2) ?
N11 C9 C8 118.3(2) ?
C9 N11 C19 125.2(2) y
C9 N11 C12 117.5(2) y
C19 N11 C12 117.1(2) y
N11 C12 C13 115.7(2) ?
C18 C13 C14 117.8(3) ?
C18 C13 C12 119.2(3) ?
C14 C13 C12 122.9(2) ?
C15 C14 C13 121.2(3) ?
C16 C15 C14 120.4(3) ?
C15 C16 C17 119.1(3) ?
C16 C17 C18 120.6(3) ?
C13 C18 C17 120.9(3) ?
C24 C19 C20 118.9(3) ?
C24 C19 N11 121.2(2) ?
C20 C19 N11 119.8(2) ?
C21 C20 C19 120.0(3) ?
C20 C21 C22 121.8(3) ?
C21 C22 C23 117.1(3) ?
C21 C22 C25 122.0(3) ?
C23 C22 C25 121.0(3) ?
C24 C23 C22 121.8(3) ?
C19 C24 C23 120.3(3) ?

loop_
_geom_bond_atom_site_label_1
_geom_bond_atom_site_label_2
_geom_bond_site_symmetry_2
_geom_bond_distance
_geom_bond_publ_flag
C1 C6 . 1.371(4) ?
C1 C2 . 1.385(4) ?
C1 C7 . 1.461(3) y
C2 C3 . 1.380(4) ?
C3 C4 . 1.363(5) ?
C4 C5 . 1.357(5) ?
C5 C6 . 1.379(4) ?
C7 C8 . 1.323(3) y
C8 C9 . 1.471(3) y
C9 O10 . 1.225(3) y
C9 N11 . 1.374(3) y
N11 C19 . 1.434(3) y
N11 C12 . 1.465(3) y
C12 C13 . 1.509(4) ?
C13 C18 . 1.369(4) ?
C13 C14 . 1.379(4) ?
C14 C15 . 1.376(4) ?
C15 C16 . 1.358(4) ?
C16 C17 . 1.371(5) ?
C17 C18 . 1.376(5) ?
C19 C24 . 1.374(3) ?
C19 C20 . 1.386(3) ?
C20 C21 . 1.376(4) ?
C21 C22 . 1.381(4) ?
C22 C23 . 1.385(4) ?
C22 C25 . 1.510(4) y
C23 C24 . 1.375(3) ?

loop_
_geom_hbond_atom_site_label_D
_geom_hbond_atom_site_label_H
_geom_hbond_atom_site_label_A
_geom_hbond_site_symmetry_A
_geom_hbond_distance_DH
_geom_hbond_distance_HA
_geom_hbond_distance_DA
_geom_hbond_angle_DHA
_geom_hbond_publ_flag
C7 H7A O10 3_565 0.93 2.51 3.370(3) 154 yes

loop_
_cod_related_entry_id
_cod_related_entry_database
_cod_related_entry_code
1 ChemSpider 30652261
